data_7244324
loop_
_publ_author_name
'Zhang, Xiaopeng'
'Hou, Tianyang'
'Lin, Qiuhan'
'Wang, Pengcheng'
'Li, Dongxue'
'Xu, Yuangang'
'Lu, Ming'

_publ_section_title
;
 Fascinating 3D energetic [Ag2(N5)2(EDA)]n: filling the ethylenediamine
 molecules into [Ag(N5)]n framework
;
_journal_name_full CrystEngComm
_journal_paper_doi 10.1039/D2CE00086E
_journal_year 2022
_chemical_formula_moiety '0.5(Ag6 N40), Ag H6 N2'
_chemical_formula_sum 'Ag4 H6 N22'
_chemical_formula_weight 745.75
_space_group_crystal_system monoclinic
_space_group_IT_number 14
_space_group_name_Hall '-P 2ybc'
_space_group_name_H-M_alt 'P 1 21/c 1'
_atom_sites_solution_hydrogens geom
_atom_sites_solution_primary dual
_audit_creation_date 2018-12-13
_audit_creation_method
;
Olex2 1.2
(compiled 2018.05.29 svn.r3508 for OlexSys, GUI svn.r5506)
;
_cell_angle_alpha 90
_cell_angle_beta 108.847(4)
_cell_angle_gamma 90
_cell_formula_units_Z 2
_cell_length_a 9.0932(18)
_cell_length_b 9.1069(17)
_cell_length_c 9.8502(19)
_cell_measurement_reflns_used 2704
_cell_measurement_temperature 220
_cell_measurement_theta_max 22.259
_cell_measurement_theta_min 2.435
_cell_volume 772.0(3)
_computing_cell_refinement 'SAINT v8.34A (Bruker, 2013)'
_computing_data_reduction 'SAINT v8.34A (Bruker, 2013)'
_computing_molecular_graphics 'Olex2 (Dolomanov et al., 2009)'
_computing_publication_material 'Olex2 (Dolomanov et al., 2009)'
_computing_structure_refinement 'ShelXL (Sheldrick, 2015)'
_computing_structure_solution 'ShelXT (Sheldrick, 2015)'
_diffrn_ambient_temperature 220
_diffrn_measured_fraction_theta_full 0.999
_diffrn_measured_fraction_theta_max 0.995
_diffrn_measurement_device_type 'Bruker APEX-II CCD'
_diffrn_measurement_method '\f and \w scans'
_diffrn_radiation_type MoK\a
_diffrn_radiation_wavelength 0.71073
_diffrn_reflns_av_R_equivalents 0.0828
_diffrn_reflns_av_unetI/netI 0.0781
_diffrn_reflns_Laue_measured_fraction_full 0.999
_diffrn_reflns_Laue_measured_fraction_max 0.995
_diffrn_reflns_limit_h_max 11
_diffrn_reflns_limit_h_min -11
_diffrn_reflns_limit_k_max 11
_diffrn_reflns_limit_k_min -11
_diffrn_reflns_limit_l_max 12
_diffrn_reflns_limit_l_min -12
_diffrn_reflns_number 6195
_diffrn_reflns_point_group_measured_fraction_full 0.999
_diffrn_reflns_point_group_measured_fraction_max 0.995
_diffrn_reflns_theta_full 25.242
_diffrn_reflns_theta_max 27.175
_diffrn_reflns_theta_min 2.367
_diffrn_standards_number 0
_exptl_absorpt_coefficient_mu 5.046
_exptl_absorpt_correction_T_max 0.7455
_exptl_absorpt_correction_T_min 0.6874
_exptl_absorpt_correction_type multi-scan
_exptl_absorpt_process_details
'SADABS-2014/5 (Bruker,2014/5) was used for absorption correction. wR2(int) was 0.0746 before and 0.0561 after correction. The Ratio of minimum to maximum transmission is 0.9221. The \l/2 correction factor is 0.00150.'
_exptl_crystal_colour colourless
_exptl_crystal_colour_primary colourless
_exptl_crystal_density_diffrn 3.208
_exptl_crystal_description plate
_exptl_crystal_F_000 696
_exptl_crystal_size_max 0.12
_exptl_crystal_size_mid 0.06
_exptl_crystal_size_min 0.03
_refine_diff_density_max 0.946
_refine_diff_density_min -0.861
_refine_diff_density_rms 0.212
_refine_ls_extinction_method none
_refine_ls_goodness_of_fit_ref 0.971
_refine_ls_hydrogen_treatment constr
_refine_ls_matrix_type full
_refine_ls_number_parameters 122
_refine_ls_number_reflns 1710
_refine_ls_number_restraints 0
_refine_ls_restrained_S_all 0.971
_refine_ls_R_factor_all 0.1100
_refine_ls_R_factor_gt 0.0415
_refine_ls_shift/su_max 0.000
_refine_ls_shift/su_mean 0.000
_refine_ls_structure_factor_coef Fsqd
_refine_ls_weighting_details 'w=1/[\s^2^(Fo^2^)+(0.0227P)^2^] where P=(Fo^2^+2Fc^2^)/3'
_refine_ls_weighting_scheme calc
_refine_ls_wR_factor_gt 0.0654
_refine_ls_wR_factor_ref 0.0840
_reflns_Friedel_coverage 0.000
_reflns_number_gt 857
_reflns_number_total 1710
_reflns_threshold_expression 'I > 2\s(I)'
_cod_data_source_file d2ce00086e2.cif
_cod_data_source_block mo_20181178-nlg-x-312_0m
_cod_database_code 7244324
_shelx_shelxl_version_number 2018/3
_shelx_space_group_comment
;
The symmetry employed for this shelxl refinement is uniquely defined
by the following loop, which should always be used as a source of
symmetry information in preference to the above space-group names.
They are only intended as comments.
;
_shelx_estimated_absorpt_t_max 0.863
_shelx_estimated_absorpt_t_min 0.583
_olex2_refinement_description
;
1. Fixed Uiso
 At 1.2 times of:
  All N(H,H,H) groups
2.a Idealised Me refined as rotating group:
 N11(H11A,H11B,H11C)
;
_olex2_submission_special_instructions 'No special instructions were received'

loop_
_space_group_symop_operation_xyz
'x, y, z'
'-x, y+1/2, -z+1/2'
'-x, -y, -z'
'x, -y-1/2, z-1/2'

loop_
_atom_site_label
_atom_site_type_symbol
_atom_site_fract_x
_atom_site_fract_y
_atom_site_fract_z
_atom_site_U_iso_or_equiv
_atom_site_adp_type
_atom_site_occupancy
_atom_site_site_symmetry_order
_atom_site_calc_flag
_atom_site_refinement_flags_posn
_atom_site_refinement_flags_adp
_atom_site_refinement_flags_occupancy
_atom_site_disorder_assembly
_atom_site_disorder_group
Ag1 Ag 1.000000 0.500000 0.500000 0.0287(3) Uani 1 2 d S T P . .
Ag3 Ag 0.500000 1.000000 0.500000 0.0322(3) Uani 1 2 d S T P . .
Ag2 Ag 0.25565(9) 0.66969(6) 0.25037(11) 0.0317(2) Uani 1 1 d . . . . .
N1 N 0.4871(8) 0.5383(7) 0.3416(8) 0.0231(17) Uani 1 1 d . . . . .
N2 N 0.6261(8) 0.5879(7) 0.4086(8) 0.0239(18) Uani 1 1 d . . . . .
N3 N 0.7248(8) 0.4807(7) 0.4176(8) 0.0246(17) Uani 1 1 d . . . . .
N4 N 0.6469(7) 0.3632(7) 0.3540(8) 0.0244(18) Uani 1 1 d . . . . .
N5 N 0.4956(9) 0.3979(8) 0.3050(9) 0.029(2) Uani 1 1 d . . . . .
N6 N 0.0747(8) 0.8011(7) 0.3250(8) 0.0247(18) Uani 1 1 d . . . . .
N7 N 0.0017(9) 0.7595(7) 0.4154(8) 0.0270(18) Uani 1 1 d . . . . .
N8 N -0.1077(8) 0.8574(7) 0.4089(9) 0.0291(19) Uani 1 1 d . . . . .
N9 N -0.1007(8) 0.9592(8) 0.3170(8) 0.0245(17) Uani 1 1 d . . . . .
N10 N 0.0139(8) 0.9259(7) 0.2678(9) 0.0234(19) Uani 1 1 d . . . . .
N11 N 0.6862(8) 0.8595(7) 0.6031(8) 0.0284(18) Uani 1 1 d . . . . .
H11A H 0.716977 0.811875 0.536911 0.034 Uiso 1 1 calc GR . . . .
H11B H 0.655417 0.793812 0.656721 0.034 Uiso 1 1 calc GR . . . .
H11C H 0.765825 0.912661 0.659913 0.034 Uiso 1 1 calc GR . . . .

loop_
_atom_site_aniso_label
_atom_site_aniso_U_11
_atom_site_aniso_U_22
_atom_site_aniso_U_33
_atom_site_aniso_U_23
_atom_site_aniso_U_13
_atom_site_aniso_U_12
Ag1 0.0183(6) 0.0268(6) 0.0396(8) 0.0046(6) 0.0073(5) -0.0020(5)
Ag3 0.0352(7) 0.0327(7) 0.0315(7) -0.0015(6) 0.0148(6) 0.0006(5)
Ag2 0.0205(3) 0.0171(3) 0.0618(5) 0.0049(5) 0.0195(3) 0.0020(4)
N1 0.020(4) 0.021(4) 0.033(5) 0.002(3) 0.014(4) 0.003(3)
N2 0.017(4) 0.018(4) 0.038(5) 0.001(4) 0.012(4) 0.003(3)
N3 0.022(4) 0.021(4) 0.032(5) -0.005(4) 0.011(4) 0.003(3)
N4 0.009(4) 0.023(4) 0.042(5) 0.002(4) 0.011(4) 0.003(3)
N5 0.023(4) 0.020(4) 0.043(6) 0.006(4) 0.011(4) -0.005(3)
N6 0.015(4) 0.020(4) 0.040(5) 0.006(4) 0.010(4) 0.002(3)
N7 0.035(5) 0.017(4) 0.033(5) 0.011(4) 0.017(4) 0.008(3)
N8 0.028(4) 0.018(4) 0.046(5) 0.008(4) 0.019(4) 0.000(3)
N9 0.013(4) 0.027(4) 0.037(5) -0.005(4) 0.012(4) 0.004(3)
N10 0.020(4) 0.017(4) 0.037(5) 0.003(4) 0.015(4) -0.001(3)
N11 0.031(4) 0.021(4) 0.038(5) -0.004(4) 0.019(4) -0.011(3)

loop_
_atom_type_symbol
_atom_type_description
_atom_type_scat_dispersion_real
_atom_type_scat_dispersion_imag
_atom_type_scat_source
Ag Ag -0.8971 1.1015 'International Tables Vol C Tables 4.2.6.8 and 6.1.1.4'
H H 0.0000 0.0000 'International Tables Vol C Tables 4.2.6.8 and 6.1.1.4'
N N 0.0061 0.0033 'International Tables Vol C Tables 4.2.6.8 and 6.1.1.4'

loop_
_geom_angle_atom_site_label_1
_geom_angle_atom_site_label_2
_geom_angle_atom_site_label_3
_geom_angle
_geom_angle_site_symmetry_1
_geom_angle_site_symmetry_3
_geom_angle_publ_flag
N3 Ag1 N3 180.0 . 3_766 ?
N3 Ag1 N7 85.7(2) 3_766 1_655 ?
N3 Ag1 N7 94.3(2) . 1_655 ?
N3 Ag1 N7 94.3(2) 3_766 3_666 ?
N3 Ag1 N7 85.7(2) . 3_666 ?
N3 Ag1 N10 86.3(2) . 2_645 ?
N3 Ag1 N10 86.3(2) 3_766 4_676 ?
N3 Ag1 N10 93.7(2) 3_766 2_645 ?
N3 Ag1 N10 93.7(2) . 4_676 ?
N7 Ag1 N7 180.0 3_666 1_655 ?
N7 Ag1 N10 85.1(2) 3_666 4_676 ?
N7 Ag1 N10 94.9(2) 1_655 4_676 ?
N7 Ag1 N10 94.9(2) 3_666 2_645 ?
N7 Ag1 N10 85.1(2) 1_655 2_645 ?
N10 Ag1 N10 180.0 2_645 4_676 ?
N11 Ag3 N11 180.0 3_676 . ?
N1 Ag2 N4 97.6(2) . 2_655 ?
N1 Ag2 N6 141.3(3) . . ?
N1 Ag2 N9 94.3(3) . 2_545 ?
N6 Ag2 N4 99.0(2) . 2_655 ?
N6 Ag2 N9 95.1(2) . 2_545 ?
N9 Ag2 N4 139.9(3) 2_545 2_655 ?
N2 N1 Ag2 128.6(5) . . ?
N2 N1 N5 109.7(6) . . ?
N5 N1 Ag2 120.6(6) . . ?
N1 N2 N3 107.9(6) . . ?
N2 N3 Ag1 126.3(5) . . ?
N2 N3 N4 108.7(7) . . ?
N4 N3 Ag1 124.4(5) . . ?
N3 N4 Ag2 126.4(5) . 2_645 ?
N3 N4 N5 108.1(6) . . ?
N5 N4 Ag2 120.4(6) . 2_645 ?
N1 N5 N4 105.7(7) . . ?
N7 N6 Ag2 128.4(5) . . ?
N10 N6 Ag2 123.5(6) . . ?
N10 N6 N7 107.6(7) . . ?
N6 N7 Ag1 123.4(5) . 1_455 ?
N8 N7 Ag1 124.5(5) . 1_455 ?
N8 N7 N6 107.8(6) . . ?
N9 N8 N7 107.9(7) . . ?
N8 N9 Ag2 127.9(5) . 2 ?
N8 N9 N10 108.2(7) . . ?
N10 N9 Ag2 123.9(6) . 2 ?
N6 N10 N9 108.4(7) . . ?
Ag3 N11 H11A 109.5 . . ?
Ag3 N11 H11B 109.5 . . ?
Ag3 N11 H11C 109.5 . . ?
H11A N11 H11B 109.5 . . ?
H11A N11 H11C 109.5 . . ?
H11B N11 H11C 109.5 . . ?

loop_
_geom_bond_atom_site_label_1
_geom_bond_atom_site_label_2
_geom_bond_distance
_geom_bond_site_symmetry_2
_geom_bond_publ_flag
Ag1 N3 2.375(7) . ?
Ag1 N3 2.375(7) 3_766 ?
Ag1 N7 2.507(6) 3_666 ?
Ag1 N7 2.507(6) 1_655 ?
Ag1 N10 2.686(8) 2_645 ?
Ag1 N10 2.686(8) 4_676 ?
Ag3 N11 2.103(7) 3_676 ?
Ag3 N11 2.103(7) . ?
Ag2 N1 2.334(7) . ?
Ag2 N4 2.353(7) 2_655 ?
Ag2 N6 2.337(7) . ?
Ag2 N9 2.345(7) 2_545 ?
N1 N2 1.303(9) . ?
N1 N5 1.338(9) . ?
N2 N3 1.310(8) . ?
N3 N4 1.324(9) . ?
N4 N5 1.340(9) . ?
N6 N7 1.327(9) . ?
N6 N10 1.309(9) . ?
N7 N8 1.322(9) . ?
N8 N9 1.311(9) . ?
N9 N10 1.318(9) . ?
N11 H11A 0.9000 . ?
N11 H11B 0.9000 . ?
N11 H11C 0.9000 . ?

loop_
_geom_hbond_atom_site_label_D
_geom_hbond_atom_site_label_H
_geom_hbond_atom_site_label_A
_geom_hbond_distance_DH
_geom_hbond_distance_HA
_geom_hbond_distance_DA
_geom_hbond_angle_DHA
_geom_hbond_site_symmetry_A
_geom_hbond_publ_flag
N11 H11A N2 0.90 2.40 3.068(10) 131.0 . yes
N11 H11A N8 0.90 2.37 3.081(10) 136.3 1_655 yes
N11 H11B N5 0.90 2.33 3.164(9) 154.9 3_666 yes
N11 H11C N3 0.90 2.85 3.337(10) 115.2 4_576 yes
N11 H11C N10 0.90 2.40 3.261(10) 160.2 3_676 yes

loop_
_geom_torsion_atom_site_label_1
_geom_torsion_atom_site_label_2
_geom_torsion_atom_site_label_3
_geom_torsion_atom_site_label_4
_geom_torsion
_geom_torsion_site_symmetry_1
_geom_torsion_site_symmetry_2
_geom_torsion_site_symmetry_3
_geom_torsion_site_symmetry_4
_geom_torsion_publ_flag
Ag1 N3 N4 Ag2 -17.3(10) . . . 2_645 ?
Ag1 N3 N4 N5 -171.7(5) . . . . ?
Ag1 N7 N8 N9 -158.3(5) 1_455 . . . ?
Ag2 N1 N2 N3 -168.9(5) . . . . ?
Ag2 N1 N5 N4 169.7(5) . . . . ?
Ag2 N4 N5 N1 -156.2(5) 2_645 . . . ?
Ag2 N6 N7 Ag1 -12.3(10) . . . 1_455 ?
Ag2 N6 N7 N8 -170.1(6) . . . . ?
Ag2 N6 N10 N9 170.0(5) . . . . ?
Ag2 N9 N10 N6 -179.1(5) 2 . . . ?
N1 N2 N3 Ag1 171.8(5) . . . . ?
N1 N2 N3 N4 0.7(10) . . . . ?
N2 N1 N5 N4 0.5(10) . . . . ?
N2 N3 N4 Ag2 154.0(6) . . . 2_645 ?
N2 N3 N4 N5 -0.4(10) . . . . ?
N3 N4 N5 N1 0.0(9) . . . . ?
N5 N1 N2 N3 -0.7(10) . . . . ?
N6 N7 N8 N9 -0.9(9) . . . . ?
N7 N6 N10 N9 -2.7(9) . . . . ?
N7 N8 N9 Ag2 -179.5(6) . . . 2 ?
N7 N8 N9 N10 -0.8(9) . . . . ?
N8 N9 N10 N6 2.2(9) . . . . ?
N10 N6 N7 Ag1 159.9(5) . . . 1_455 ?
N10 N6 N7 N8 2.2(9) . . . . ?
